data_7049807
loop_
_publ_author_name
'Tomson, Neil C.'
'Anderson, Nickolas H.'
'Tondreau, Aaron M.'
'Scott, Brian L.'
'Boncella, James M.'

_publ_section_title
;
 Oxidation of uranium(iv) mixed imido-amido complexes with PhEEPh and to
 generate uranium(vi) bis(imido) dichalcogenolates,
 U(NR)<sub>2</sub>(EPh)<sub>2</sub>(L)<sub>2</sub>.
;
_journal_issue 29
_journal_name_full 'Dalton transactions (Cambridge, England : 2003)'
_journal_page_first 10865
_journal_page_last 10873
_journal_paper_doi 10.1039/c9dt00680j
_journal_volume 48
_journal_year 2019
_chemical_formula_moiety 'C72 H99 N7 U, 2.5(C7 H8)'
_chemical_formula_sum 'C89.5 H119 N7 U'
_chemical_formula_weight 1530.94
_space_group_crystal_system orthorhombic
_space_group_IT_number 19
_space_group_name_Hall 'P 2ac 2ab'
_space_group_name_H-M_alt 'P 21 21 21'
_symmetry_space_group_name_Hall 'P 2ac 2ab'
_symmetry_space_group_name_H-M 'P 21 21 21'
_atom_sites_solution_hydrogens geom
_atom_sites_solution_primary dual
_audit_creation_date 2018-08-24
_audit_creation_method
;
Olex2 1.2
(compiled Nov 22 2016 11:51:51 for OlexSys, GUI svn.r5269)
;
_audit_update_record
;
2019-03-06 deposited with the CCDC.    2019-04-23 downloaded from the CCDC.
;
_cell_angle_alpha 90
_cell_angle_beta 90
_cell_angle_gamma 90
_cell_formula_units_Z 4
_cell_length_a 15.8483(16)
_cell_length_b 20.707(2)
_cell_length_c 26.010(3)
_cell_measurement_reflns_used 3083
_cell_measurement_temperature 100.0
_cell_measurement_theta_max 21.26
_cell_measurement_theta_min 2.28
_cell_volume 8535.7(15)
_computing_cell_refinement 'SAINT v8.34A (Bruker, 2013)'
_computing_data_collection 'APEX2 V.2014.7-1 (Bruker AXS, 2014)'
_computing_data_reduction 'SAINT v8.34A (Bruker, 2013)'
_computing_molecular_graphics 'Olex2 (Dolomanov et al., 2009)'
_computing_publication_material 'Olex2 (Dolomanov et al., 2009)'
_computing_structure_refinement 'ShelXL (Sheldrick, 2015)'
_computing_structure_solution 'ShelXT (Sheldrick, 2015)'
_diffrn_ambient_temperature 100.0
_diffrn_measured_fraction_theta_full 0.996
_diffrn_measured_fraction_theta_max 0.996
_diffrn_measurement_device_type 'Bruker APEX-II CCD'
_diffrn_measurement_method '\f and \w scans'
_diffrn_radiation_type MoK\a
_diffrn_radiation_wavelength 0.71073
_diffrn_reflns_av_R_equivalents 0.0737
_diffrn_reflns_av_unetI/netI 0.0656
_diffrn_reflns_Laue_measured_fraction_full 0.996
_diffrn_reflns_Laue_measured_fraction_max 0.996
_diffrn_reflns_limit_h_max 19
_diffrn_reflns_limit_h_min -19
_diffrn_reflns_limit_k_max 25
_diffrn_reflns_limit_k_min -25
_diffrn_reflns_limit_l_max 31
_diffrn_reflns_limit_l_min -31
_diffrn_reflns_number 87023
_diffrn_reflns_point_group_measured_fraction_full 0.995
_diffrn_reflns_point_group_measured_fraction_max 0.995
_diffrn_reflns_theta_full 25.718
_diffrn_reflns_theta_max 25.718
_diffrn_reflns_theta_min 1.798
_diffrn_standards_number 0
_exptl_absorpt_coefficient_mu 1.947
_exptl_absorpt_correction_T_max 1
_exptl_absorpt_correction_T_min .836
_exptl_absorpt_correction_type empirical
_exptl_absorpt_process_details 'SADABS-2014/2 - Bruker AXS area detector scaling and absorption correction'
_exptl_crystal_colour 'dark red'
_exptl_crystal_colour_modifier dark
_exptl_crystal_colour_primary red
_exptl_crystal_density_diffrn 1.191
_exptl_crystal_description block
_exptl_crystal_F_000 3188
_exptl_crystal_size_max 0.28
_exptl_crystal_size_mid 0.25
_exptl_crystal_size_min 0.22
_refine_diff_density_max 1.258
_refine_diff_density_min -0.821
_refine_diff_density_rms 0.098
_refine_ls_abs_structure_details
;
 Refined as an inversion twin.
;
_refine_ls_abs_structure_Flack 0.017(8)
_refine_ls_extinction_method none
_refine_ls_goodness_of_fit_ref 1.026
_refine_ls_hydrogen_treatment constr
_refine_ls_matrix_type full
_refine_ls_number_parameters 866
_refine_ls_number_reflns 16182
_refine_ls_number_restraints 132
_refine_ls_restrained_S_all 1.028
_refine_ls_R_factor_all 0.0538
_refine_ls_R_factor_gt 0.0433
_refine_ls_shift/su_max 0.002
_refine_ls_shift/su_mean 0.000
_refine_ls_structure_factor_coef Fsqd
_refine_ls_weighting_details 'w=1/[\s^2^(Fo^2^)+(0.0542P)^2^+7.8120P] where P=(Fo^2^+2Fc^2^)/3'
_refine_ls_weighting_scheme calc
_refine_ls_wR_factor_gt 0.1024
_refine_ls_wR_factor_ref 0.1080
_reflns_Friedel_coverage 0.834
_reflns_Friedel_fraction_full 0.994
_reflns_Friedel_fraction_max 0.994
_reflns_number_gt 14349
_reflns_number_total 16182
_reflns_threshold_expression 'I > 2\s(I)'
_cod_data_source_file c9dt00680j2.cif
_cod_data_source_block apx2054
_cod_depositor_comments 'Adding full bibliography for 7049805--7049811.cif.'
_cod_original_cell_volume 8536.0(15)
_cod_original_formula_sum 'C89.50 H119 N7 U'
_cod_database_code 7049807
_shelx_space_group_comment
;
The symmetry employed for this shelxl refinement is uniquely defined
by the following loop, which should always be used as a source of
symmetry information in preference to the above space-group names.
They are only intended as comments.
;
_olex2_refinement_description
;
1. Twinned data refinement
 Scales: 0.983(8) 0.017(8)
2. Fixed Uiso
 At 1.2 times of:
  All C(H) groups
 At 1.5 times of:
  All C(H,H,H) groups
3. Restrained distances
 C3AA-C0AA
 2.5 with sigma of 0.01
 C4AA-C3AA
 2.5 with sigma of 0.01
 C1AA-C3AA
 1.53 with sigma of 0.01
4. Uiso/Uaniso restraints and constraints
C4AA \\sim C1AA \\sim C0AA \\sim C6AA \\sim C5AA \\sim C2AA \\sim C3AA: within
2A with sigma of 0.01 and sigma for terminal atoms of 0.01
Uanis(C4AA) \\sim Ueq, Uanis(C3AA) \\sim Ueq, Uanis(C1AA) \\sim Ueq,
Uanis(C0AA) \\sim Ueq, Uanis(C2AA) \\sim Ueq, Uanis(C6AA) \\sim Ueq,
Uanis(C5AA) \\sim Ueq: with sigma of 0.01 and sigma for terminal atoms of 0.01
Uanis(C81) = Uanis(C82) = Uanis(C83) = Uanis(C84) = Uanis(C85) = Uanis(C86) =
Uanis(C80) = Uanis(C73) = Uanis(C71) = Uanis(C72) = Uanis(C70)
5. Rigid body (RIGU) restrains
 C5AA, C0AA, C1AA, C6AA, C3AA, C4AA, C2AA
 with sigma for 1-2 distances of 0.01 and sigma for 1-3 distances of 0.01
6. Others
 Fixed Sof: C3AA(0.5) H3AA(0.5) H3AB(0.5) H3AC(0.5) C4AA(0.5) H4AA(0.5)
 C2AA(0.5) H2AA(0.5) C5AA(0.5) H5AA(0.5) C6AA(0.5) H6AA(0.5) C0AA(0.5)
 H0AA(0.5) C1AA(0.5)
7.a Ternary CH refined with riding coordinates:
 C7(H7), C10(H10), C19(H19), C22(H22), C31(H31), C34(H34)
7.b Aromatic/amide H refined with riding coordinates:
 C3(H3), C4(H4), C5(H5), C15(H15), C16(H16), C17(H17), C27(H27), C28(H28),
 C29(H29), C37(H37), C38(H38), C40(H40), C47(H47), C49(H49), C50(H50), C55(H55),
  C56(H56), C58(H58), C65(H65), C67(H67), C68(H68), C82(H82), C83(H83),
 C84(H84), C85(H85), C86(H86), C75(H75), C76(H76), C77(H77), C78(H78), C79(H79),
  C4AA(H4AA), C2AA(H2AA), C5AA(H5AA), C6AA(H6AA), C0AA(H0AA)
7.c Fitted hexagon refined as free rotating group:
 C4AA(C2AA,C5AA,C6AA,C0AA,C1AA)
7.d Idealised Me refined as rotating group:
 C8(H8A,H8B,H8C), C9(H9A,H9B,H9C), C11(H11A,H11B,H11C), C12(H12A,H12B,H12C),
 C20(H20A,H20B,H20C), C21(H21A,H21B,H21C), C23(H23A,H23B,H23C), C24(H24A,H24B,
 H24C), C32(H32A,H32B,H32C), C33(H33A,H33B,H33C), C35(H35A,H35B,H35C), C36(H36A,
 H36B,H36C), C43(H43A,H43B,H43C), C44(H44A,H44B,H44C), C45(H45A,H45B,H45C),
 C52(H52A,H52B,H52C), C53(H53A,H53B,H53C), C54(H54A,H54B,H54C), C61(H61A,H61B,
 H61C), C62(H62A,H62B,H62C), C63(H63A,H63B,H63C), C70(H70A,H70B,H70C), C71(H71A,
 H71B,H71C), C72(H72A,H72B,H72C), C80(H80A,H80B,H80C), C73(H73A,H73B,H73C),
 C3AA(H3AA,H3AB,H3AC)
;
_shelx_shelxl_version_number 2018/3
_olex2_submission_special_instructions 'No special instructions were received'

loop_
_space_group_symop_operation_xyz
'x, y, z'
'-x+1/2, -y, z+1/2'
'-x, y+1/2, -z+1/2'
'x+1/2, -y+1/2, -z'

loop_
_atom_site_label
_atom_site_type_symbol
_atom_site_fract_x
_atom_site_fract_y
_atom_site_fract_z
_atom_site_U_iso_or_equiv
_atom_site_adp_type
_atom_site_occupancy
_atom_site_site_symmetry_order
_atom_site_calc_flag
_atom_site_refinement_flags_posn
_atom_site_refinement_flags_adp
_atom_site_refinement_flags_occupancy
U1 U 0.26349(2) 0.62106(2) 0.69065(2) 0.02277(9) Uani 1 1 d . . .
N1 N 0.3376(4) 0.5379(3) 0.6822(3) 0.0324(17) Uani 1 1 d . . .
N2 N 0.2635(5) 0.6759(3) 0.6104(2) 0.0305(15) Uani 1 1 d . . .
N3 N 0.1732(5) 0.6911(3) 0.7181(3) 0.0349(18) Uani 1 1 d . . .
N4 N 0.4076(4) 0.6846(3) 0.6994(2) 0.0242(15) Uani 1 1 d . . .
N5 N 0.3262(4) 0.6465(3) 0.7838(3) 0.0258(15) Uani 1 1 d . . .
N6 N 0.1254(4) 0.5718(3) 0.6465(2) 0.0236(15) Uani 1 1 d . . .
N7 N 0.1721(4) 0.5358(3) 0.7399(2) 0.0222(15) Uani 1 1 d . . .
C1 C 0.3754(6) 0.4790(4) 0.6698(3) 0.033(2) Uani 1 1 d . . .
C2 C 0.4626(6) 0.4701(5) 0.6756(4) 0.041(2) Uani 1 1 d . . .
C3 C 0.4992(7) 0.4128(6) 0.6612(5) 0.057(3) Uani 1 1 d . . .
H3 H 0.558751 0.408356 0.663548 0.068 Uiso 1 1 calc R . .
C4 C 0.4530(7) 0.3625(5) 0.6437(5) 0.057(3) Uani 1 1 d . . .
H4 H 0.479793 0.323141 0.634447 0.068 Uiso 1 1 calc R . .
C5 C 0.3682(6) 0.3685(5) 0.6396(4) 0.043(2) Uani 1 1 d . . .
H5 H 0.335638 0.332796 0.628083 0.051 Uiso 1 1 calc R . .
C6 C 0.3281(6) 0.4262(5) 0.6519(3) 0.036(2) Uani 1 1 d . . .
C7 C 0.2312(6) 0.4291(4) 0.6471(3) 0.034(2) Uani 1 1 d . . .
H7 H 0.214293 0.474682 0.654537 0.041 Uiso 1 1 calc R . .
C8 C 0.1991(7) 0.4136(5) 0.5934(4) 0.048(3) Uani 1 1 d . . .
H8A H 0.230191 0.439293 0.568095 0.072 Uiso 1 1 calc GR . .
H8B H 0.138838 0.423820 0.591236 0.072 Uiso 1 1 calc GR . .
H8C H 0.207559 0.367534 0.586308 0.072 Uiso 1 1 calc GR . .
C9 C 0.1873(6) 0.3867(4) 0.6869(4) 0.041(2) Uani 1 1 d . . .
H9A H 0.197263 0.341154 0.678788 0.062 Uiso 1 1 calc GR . .
H9B H 0.126539 0.395465 0.686470 0.062 Uiso 1 1 calc GR . .
H9C H 0.209930 0.396346 0.721159 0.062 Uiso 1 1 calc GR . .
C10 C 0.5152(7) 0.5245(5) 0.6993(5) 0.055(3) Uani 1 1 d . . .
H10 H 0.488523 0.566368 0.688990 0.066 Uiso 1 1 calc R . .
C11 C 0.6068(7) 0.5270(6) 0.6830(6) 0.076(4) Uani 1 1 d . . .
H11A H 0.635813 0.488011 0.694842 0.113 Uiso 1 1 calc GR . .
H11B H 0.633759 0.565172 0.698062 0.113 Uiso 1 1 calc GR . .
H11C H 0.610143 0.529570 0.645382 0.113 Uiso 1 1 calc GR . .
C12 C 0.5091(9) 0.5194(6) 0.7581(5) 0.063(3) Uani 1 1 d . . .
H12A H 0.449664 0.517378 0.768295 0.095 Uiso 1 1 calc GR . .
H12B H 0.535678 0.557268 0.773799 0.095 Uiso 1 1 calc GR . .
H12C H 0.538155 0.480188 0.769602 0.095 Uiso 1 1 calc GR . .
C13 C 0.2922(5) 0.6923(4) 0.5619(3) 0.0276(19) Uani 1 1 d . . .
C14 C 0.3573(6) 0.6570(4) 0.5375(3) 0.033(2) Uani 1 1 d . . .
C15 C 0.3840(6) 0.6751(5) 0.4889(3) 0.040(2) Uani 1 1 d . . .
H15 H 0.427722 0.650858 0.473080 0.048 Uiso 1 1 calc R . .
C16 C 0.3502(7) 0.7268(5) 0.4621(4) 0.051(3) Uani 1 1 d . . .
H16 H 0.368904 0.737671 0.428520 0.061 Uiso 1 1 calc R . .
C17 C 0.2879(6) 0.7618(4) 0.4867(3) 0.037(2) Uani 1 1 d . . .
H17 H 0.264411 0.797994 0.469415 0.044 Uiso 1 1 calc R . .
C18 C 0.2580(5) 0.7467(4) 0.5353(3) 0.0307(18) Uani 1 1 d . . .
C19 C 0.1917(6) 0.7886(5) 0.5607(4) 0.044(3) Uani 1 1 d . . .
H19 H 0.206175 0.790633 0.598097 0.052 Uiso 1 1 calc R . .
C20 C 0.1053(8) 0.7624(7) 0.5572(6) 0.083(4) Uani 1 1 d . . .
H20A H 0.086868 0.762712 0.521197 0.124 Uiso 1 1 calc GR . .
H20B H 0.066967 0.789108 0.577739 0.124 Uiso 1 1 calc GR . .
H20C H 0.104582 0.718012 0.570214 0.124 Uiso 1 1 calc GR . .
C21 C 0.1896(9) 0.8597(6) 0.5407(5) 0.086(5) Uani 1 1 d . . .
H21A H 0.247071 0.877135 0.539960 0.129 Uiso 1 1 calc GR . .
H21B H 0.154612 0.886041 0.563655 0.129 Uiso 1 1 calc GR . .
H21C H 0.165737 0.860624 0.505948 0.129 Uiso 1 1 calc GR . .
C22 C 0.3950(6) 0.5971(5) 0.5631(3) 0.037(2) Uani 1 1 d . . .
H22 H 0.383758 0.600525 0.600842 0.045 Uiso 1 1 calc R . .
C23 C 0.4896(7) 0.5904(6) 0.5562(4) 0.058(3) Uani 1 1 d . . .
H23A H 0.502061 0.579450 0.520333 0.087 Uiso 1 1 calc GR . .
H23B H 0.510728 0.556040 0.578731 0.087 Uiso 1 1 calc GR . .
H23C H 0.517142 0.631234 0.565071 0.087 Uiso 1 1 calc GR . .
C24 C 0.3523(8) 0.5368(5) 0.5442(4) 0.055(3) Uani 1 1 d . . .
H24A H 0.362360 0.531887 0.507259 0.082 Uiso 1 1 calc GR . .
H24B H 0.291448 0.539946 0.550589 0.082 Uiso 1 1 calc GR . .
H24C H 0.375060 0.499280 0.562503 0.082 Uiso 1 1 calc GR . .
C25 C 0.1329(6) 0.7390(4) 0.7467(3) 0.030(2) Uani 1 1 d . . .
C26 C 0.0451(6) 0.7345(4) 0.7596(4) 0.039(2) Uani 1 1 d . . .
C27 C 0.0082(6) 0.7828(5) 0.7876(4) 0.047(3) Uani 1 1 d . . .
H27 H -0.050048 0.779482 0.795898 0.057 Uiso 1 1 calc R . .
C28 C 0.0528(6) 0.8364(4) 0.8044(4) 0.044(2) Uani 1 1 d . . .
H28 H 0.025766 0.869426 0.823606 0.052 Uiso 1 1 calc R . .
C29 C 0.1373(5) 0.8405(4) 0.7924(3) 0.032(2) Uani 1 1 d . . .
H29 H 0.168174 0.876994 0.804051 0.038 Uiso 1 1 calc R . .
C30 C 0.1790(5) 0.7938(4) 0.7642(3) 0.0263(18) Uani 1 1 d . . .
C31 C -0.0043(7) 0.6771(5) 0.7408(6) 0.064(4) Uani 1 1 d . . .
H31 H 0.036930 0.640881 0.737055 0.077 Uiso 1 1 calc R . .
C32 C -0.0719(8) 0.6541(6) 0.7798(7) 0.096(6) Uani 1 1 d . . .
H32A H -0.044220 0.639417 0.811356 0.144 Uiso 1 1 calc GR . .
H32B H -0.104178 0.618373 0.764770 0.144 Uiso 1 1 calc GR . .
H32C H -0.110142 0.689908 0.787768 0.144 Uiso 1 1 calc GR . .
C33 C -0.0416(8) 0.6887(6) 0.6883(6) 0.087(5) Uani 1 1 d . . .
H33A H -0.084896 0.722333 0.690495 0.131 Uiso 1 1 calc GR . .
H33B H -0.067110 0.648606 0.675566 0.131 Uiso 1 1 calc GR . .
H33C H 0.002965 0.702518 0.664596 0.131 Uiso 1 1 calc GR . .
C34 C 0.2705(6) 0.8017(4) 0.7519(3) 0.035(2) Uani 1 1 d . . .
H34 H 0.290082 0.760884 0.735209 0.042 Uiso 1 1 calc R . .
C35 C 0.2869(8) 0.8571(6) 0.7140(5) 0.080(4) Uani 1 1 d . . .
H35A H 0.259561 0.847450 0.681096 0.120 Uiso 1 1 calc GR . .
H35B H 0.347774 0.861990 0.708711 0.120 Uiso 1 1 calc GR . .
H35C H 0.263757 0.897352 0.728008 0.120 Uiso 1 1 calc GR . .
C36 C 0.3236(6) 0.8114(5) 0.8010(5) 0.053(3) Uani 1 1 d . . .
H36A H 0.307309 0.852041 0.817592 0.079 Uiso 1 1 calc GR . .
H36B H 0.383562 0.813030 0.791856 0.079 Uiso 1 1 calc GR . .
H36C H 0.313673 0.775423 0.824655 0.079 Uiso 1 1 calc GR . .
C37 C 0.4436(6) 0.7106(5) 0.6576(3) 0.033(2) Uani 1 1 d . . .
H37 H 0.411907 0.712425 0.626659 0.040 Uiso 1 1 calc R . .
C38 C 0.5249(6) 0.7349(5) 0.6575(3) 0.036(2) Uani 1 1 d . . .
H38 H 0.547832 0.752114 0.626693 0.043 Uiso 1 1 calc R . .
C39 C 0.5727(5) 0.7345(4) 0.7015(3) 0.0284(19) Uani 1 1 d . . .
C40 C 0.5351(6) 0.7083(5) 0.7452(3) 0.034(2) Uani 1 1 d . . .
H40 H 0.565971 0.706120 0.776439 0.041 Uiso 1 1 calc R . .
C41 C 0.4534(5) 0.6854(4) 0.7435(3) 0.0252(19) Uani 1 1 d . . .
C42 C 0.6614(6) 0.7640(6) 0.7023(4) 0.048(3) Uani 1 1 d . . .
C43 C 0.7122(6) 0.7414(5) 0.7483(4) 0.046(3) Uani 1 1 d . . .
H43A H 0.686095 0.757579 0.779945 0.070 Uiso 1 1 calc GR . .
H43B H 0.769968 0.757959 0.745684 0.070 Uiso 1 1 calc GR . .
H43C H 0.713345 0.694106 0.749019 0.070 Uiso 1 1 calc GR . .
C44 C 0.6510(7) 0.8376(6) 0.7046(5) 0.073(4) Uani 1 1 d . . .
H44A H 0.618385 0.852221 0.674735 0.109 Uiso 1 1 calc GR . .
H44B H 0.706692 0.858110 0.704205 0.109 Uiso 1 1 calc GR . .
H44C H 0.621185 0.849460 0.736200 0.109 Uiso 1 1 calc GR . .
C45 C 0.7090(7) 0.7432(9) 0.6528(5) 0.093(6) Uani 1 1 d . . .
H45A H 0.713209 0.696034 0.651642 0.139 Uiso 1 1 calc GR . .
H45B H 0.765801 0.761989 0.652883 0.139 Uiso 1 1 calc GR . .
H45C H 0.678117 0.758568 0.622490 0.139 Uiso 1 1 calc GR . .
C46 C 0.4076(6) 0.6638(4) 0.7898(3) 0.029(2) Uani 1 1 d . . .
C47 C 0.4444(6) 0.6672(4) 0.8384(3) 0.033(2) Uani 1 1 d . . .
H47 H 0.502751 0.677193 0.841298 0.040 Uiso 1 1 calc R . .
C48 C 0.3976(6) 0.6562(5) 0.8827(3) 0.036(2) Uani 1 1 d . . .
C49 C 0.3115(5) 0.6437(4) 0.8751(3) 0.033(2) Uani 1 1 d . . .
H49 H 0.275021 0.638624 0.903816 0.039 Uiso 1 1 calc R . .
C50 C 0.2804(5) 0.6390(4) 0.8262(3) 0.0264(18) Uani 1 1 d . . .
H50 H 0.222105 0.629662 0.822309 0.032 Uiso 1 1 calc R . .
C51 C 0.4352(7) 0.6630(6) 0.9366(4) 0.054(3) Uani 1 1 d . . .
C52 C 0.4114(10) 0.7297(8) 0.9568(5) 0.090(5) Uani 1 1 d . . .
H52A H 0.435706 0.762877 0.934377 0.135 Uiso 1 1 calc GR . .
H52B H 0.433430 0.735014 0.991749 0.135 Uiso 1 1 calc GR . .
H52C H 0.349847 0.734060 0.957233 0.135 Uiso 1 1 calc GR . .
C53 C 0.5320(7) 0.6542(7) 0.9352(4) 0.074(4) Uani 1 1 d . . .
H53A H 0.546030 0.615583 0.915181 0.111 Uiso 1 1 calc GR . .
H53B H 0.553426 0.649427 0.970311 0.111 Uiso 1 1 calc GR . .
H53C H 0.557961 0.692165 0.919122 0.111 Uiso 1 1 calc GR . .
C54 C 0.4001(7) 0.6091(9) 0.9711(4) 0.083(5) Uani 1 1 d . . .
H54A H 0.340852 0.618087 0.979105 0.125 Uiso 1 1 calc GR . .
H54B H 0.432797 0.607138 1.003001 0.125 Uiso 1 1 calc GR . .
H54C H 0.404274 0.567624 0.953062 0.125 Uiso 1 1 calc GR . .
C55 C 0.1070(6) 0.5845(4) 0.5967(3) 0.032(2) Uani 1 1 d . . .
H55 H 0.147783 0.606153 0.576250 0.038 Uiso 1 1 calc R . .
C56 C 0.0313(5) 0.5671(4) 0.5746(3) 0.0294(19) Uani 1 1 d . . .
H56 H 0.021462 0.576753 0.539392 0.035 Uiso 1 1 calc R . .
C57 C -0.0302(5) 0.5361(4) 0.6026(3) 0.0253(18) Uani 1 1 d . . .
C58 C -0.0096(5) 0.5216(4) 0.6532(3) 0.0250(18) Uani 1 1 d . . .
H58 H -0.049177 0.499006 0.673911 0.030 Uiso 1 1 calc R . .
C59 C 0.0677(5) 0.5396(4) 0.6743(3) 0.0228(18) Uani 1 1 d . . .
C60 C -0.1151(6) 0.5189(4) 0.5786(3) 0.035(2) Uani 1 1 d . . .
C61 C -0.0995(9) 0.4805(7) 0.5307(5) 0.078(4) Uani 1 1 d . . .
H61A H -0.055239 0.501400 0.510283 0.117 Uiso 1 1 calc GR . .
H61B H -0.151548 0.478172 0.510449 0.117 Uiso 1 1 calc GR . .
H61C H -0.081421 0.436756 0.539989 0.117 Uiso 1 1 calc GR . .
C62 C -0.1720(7) 0.4822(6) 0.6148(4) 0.057(3) Uani 1 1 d . . .
H62A H -0.148184 0.439271 0.621234 0.086 Uiso 1 1 calc GR . .
H62B H -0.228072 0.477714 0.599337 0.086 Uiso 1 1 calc GR . .
H62C H -0.176691 0.505743 0.647374 0.086 Uiso 1 1 calc GR . .
C63 C -0.1591(8) 0.5830(6) 0.5646(6) 0.077(4) Uani 1 1 d . . .
H63A H -0.169411 0.607976 0.595965 0.115 Uiso 1 1 calc GR . .
H63B H -0.212887 0.573765 0.547570 0.115 Uiso 1 1 calc GR . .
H63C H -0.122837 0.607858 0.541373 0.115 Uiso 1 1 calc GR . .
C64 C 0.0922(5) 0.5221(4) 0.7273(3) 0.0227(18) Uani 1 1 d . . .
C65 C 0.0396(6) 0.4878(4) 0.7598(3) 0.028(2) Uani 1 1 d . . .
H65 H -0.016827 0.478693 0.749787 0.034 Uiso 1 1 calc R . .
C66 C 0.0697(6) 0.4665(4) 0.8076(4) 0.037(2) Uani 1 1 d . . .
C67 C 0.1529(6) 0.4771(4) 0.8181(3) 0.032(2) Uani 1 1 d . . .
H67 H 0.176865 0.460585 0.848931 0.039 Uiso 1 1 calc R . .
C68 C 0.2022(6) 0.5114(4) 0.7846(3) 0.0283(19) Uani 1 1 d . . .
H68 H 0.259793 0.518411 0.792971 0.034 Uiso 1 1 calc R . .
C69 C 0.0126(8) 0.4295(6) 0.8446(4) 0.059(3) Uani 1 1 d . . .
C70 C -0.0763(10) 0.4261(8) 0.8266(5) 0.0911(16) Uani 1 1 d . . .
H70A H -0.102299 0.468890 0.829202 0.137 Uiso 1 1 calc GR . .
H70B H -0.107768 0.395383 0.847906 0.137 Uiso 1 1 calc GR . .
H70C H -0.077471 0.411711 0.790672 0.137 Uiso 1 1 calc GR . .
C71 C 0.0517(10) 0.3587(7) 0.8467(5) 0.0911(16) Uani 1 1 d . . .
H71A H 0.050347 0.339515 0.812294 0.137 Uiso 1 1 calc GR . .
H71B H 0.018738 0.331955 0.870418 0.137 Uiso 1 1 calc GR . .
H71C H 0.110272 0.361104 0.858737 0.137 Uiso 1 1 calc GR . .
C72 C 0.0187(10) 0.4621(8) 0.8978(5) 0.0911(16) Uani 1 1 d . . .
H72A H 0.077994 0.470520 0.906068 0.137 Uiso 1 1 calc GR . .
H72B H -0.005690 0.433591 0.923993 0.137 Uiso 1 1 calc GR . .
H72C H -0.012483 0.503007 0.897265 0.137 Uiso 1 1 calc GR . .
C80 C 0.1881(10) 0.5683(7) 0.4333(5) 0.0911(16) Uani 1 1 d . . .
H80A H 0.194172 0.546793 0.466682 0.137 Uiso 1 1 calc GR . .
H80B H 0.227469 0.604730 0.431377 0.137 Uiso 1 1 calc GR . .
H80C H 0.200463 0.537601 0.405712 0.137 Uiso 1 1 calc GR . .
C81 C 0.0961(11) 0.5936(8) 0.4274(6) 0.0911(16) Uani 1 1 d . . .
C82 C 0.0420(11) 0.5572(8) 0.3985(5) 0.0911(16) Uani 1 1 d . . .
H82 H 0.059581 0.517716 0.383282 0.109 Uiso 1 1 calc R . .
C83 C -0.0427(11) 0.5811(8) 0.3920(6) 0.0911(16) Uani 1 1 d . . .
H83 H -0.080353 0.559910 0.369047 0.109 Uiso 1 1 calc R . .
C84 C -0.0673(10) 0.6310(8) 0.4172(5) 0.0911(16) Uani 1 1 d . . .
H84 H -0.124151 0.644849 0.413686 0.109 Uiso 1 1 calc R . .
C85 C -0.0109(11) 0.6672(8) 0.4511(5) 0.0911(16) Uani 1 1 d . . .
H85 H -0.029449 0.703505 0.470398 0.109 Uiso 1 1 calc R . .
C86 C 0.0758(11) 0.6435(8) 0.4533(6) 0.0911(16) Uani 1 1 d . . .
H86 H 0.116699 0.665154 0.473723 0.109 Uiso 1 1 calc R . .
C73 C 0.1798(10) 0.8070(7) 0.9373(5) 0.0911(16) Uani 1 1 d . . .
H73A H 0.195913 0.823584 0.971175 0.137 Uiso 1 1 calc GR . .
H73B H 0.135453 0.834409 0.922655 0.137 Uiso 1 1 calc GR . .
H73C H 0.229054 0.807269 0.914526 0.137 Uiso 1 1 calc GR . .
C74 C 0.1480(9) 0.7402(5) 0.9426(5) 0.066(4) Uani 1 1 d . . .
C75 C 0.1606(9) 0.7091(6) 0.9907(4) 0.064(3) Uani 1 1 d . . .
H75 H 0.187588 0.730542 1.018473 0.077 Uiso 1 1 calc R . .
C76 C 0.1321(8) 0.6463(6) 0.9955(5) 0.066(3) Uani 1 1 d . . .
H76 H 0.137064 0.624852 1.027628 0.079 Uiso 1 1 calc R . .
C77 C 0.0975(7) 0.6150(8) 0.9555(5) 0.068(3) Uani 1 1 d . . .
H77 H 0.081295 0.571118 0.959350 0.082 Uiso 1 1 calc R . .
C78 C 0.0851(8) 0.6456(6) 0.9091(5) 0.064(3) Uani 1 1 d . . .
H78 H 0.058385 0.623393 0.881540 0.076 Uiso 1 1 calc R . .
C79 C 0.1111(8) 0.7069(7) 0.9028(5) 0.062(3) Uani 1 1 d . . .
H79 H 0.103735 0.727465 0.870504 0.074 Uiso 1 1 calc R . .
C3AA C -0.1262(17) 0.5694(13) 0.9999(8) 0.106(7) Uani 0.5 1 d D U P
H3AA H -0.066102 0.564768 0.991808 0.159 Uiso 0.5 1 calc GR . P
H3AB H -0.147543 0.528751 1.014191 0.159 Uiso 0.5 1 calc GR . P
H3AC H -0.133748 0.604077 1.025085 0.159 Uiso 0.5 1 calc GR . P
C4AA C -0.1753(12) 0.6484(8) 0.9335(8) 0.102(6) Uani 0.5 1 d D U P
H4AA H -0.145078 0.681367 0.950938 0.122 Uiso 0.5 1 calc R . P
C2AA C -0.2211(13) 0.6632(8) 0.8894(8) 0.102(6) Uani 0.5 1 d G U P
H2AA H -0.222092 0.706201 0.876771 0.123 Uiso 0.5 1 calc R . P
C5AA C -0.2653(12) 0.6149(11) 0.8638(6) 0.110(6) Uani 0.5 1 d G U P
H5AA H -0.296590 0.625013 0.833697 0.133 Uiso 0.5 1 calc R . P
C6AA C -0.2638(12) 0.5520(10) 0.8823(7) 0.109(6) Uani 0.5 1 d G U P
H6AA H -0.294073 0.518991 0.864789 0.131 Uiso 0.5 1 calc R . P
C0AA C -0.2181(12) 0.5372(7) 0.9263(7) 0.091(6) Uani 0.5 1 d DG U P
H0AA H -0.217060 0.494156 0.938956 0.110 Uiso 0.5 1 calc R . P
C1AA C -0.1738(11) 0.5854(9) 0.9519(6) 0.096(5) Uani 0.5 1 d DG U P

loop_
_atom_site_aniso_label
_atom_site_aniso_U_11
_atom_site_aniso_U_22
_atom_site_aniso_U_33
_atom_site_aniso_U_23
_atom_site_aniso_U_13
_atom_site_aniso_U_12
U1 0.02684(14) 0.02405(14) 0.01742(13) 0.00347(13) 0.00185(12) -0.00113(12)
N1 0.037(4) 0.034(4) 0.026(4) 0.004(3) 0.010(3) -0.001(3)
N2 0.027(4) 0.042(4) 0.023(3) 0.011(3) 0.007(3) 0.001(3)
N3 0.061(5) 0.023(4) 0.021(4) -0.003(3) 0.001(4) 0.001(4)
N4 0.023(3) 0.034(4) 0.016(4) 0.007(3) 0.002(3) -0.002(3)
N5 0.019(4) 0.035(4) 0.023(3) 0.007(3) 0.004(3) 0.001(3)
N6 0.034(4) 0.021(3) 0.016(3) 0.000(3) -0.001(3) 0.004(3)
N7 0.029(4) 0.020(3) 0.018(3) 0.008(3) 0.001(3) 0.002(3)
C1 0.036(5) 0.035(5) 0.027(5) 0.008(4) 0.002(4) 0.004(4)
C2 0.038(6) 0.046(6) 0.040(6) 0.016(4) 0.000(4) 0.007(4)
C3 0.036(6) 0.055(7) 0.079(8) 0.013(6) 0.006(6) 0.009(5)
C4 0.052(7) 0.041(6) 0.077(8) 0.005(6) 0.011(6) 0.032(5)
C5 0.046(6) 0.036(6) 0.046(6) -0.004(5) -0.004(4) 0.014(5)
C6 0.043(6) 0.037(5) 0.029(5) 0.009(4) 0.004(4) 0.013(4)
C7 0.037(5) 0.028(4) 0.037(5) 0.001(4) 0.003(4) 0.007(4)
C8 0.047(6) 0.057(7) 0.040(6) -0.012(5) -0.005(5) 0.005(5)
C9 0.048(5) 0.026(4) 0.050(5) -0.002(5) 0.008(5) -0.002(4)
C10 0.043(6) 0.058(7) 0.063(8) 0.020(6) -0.015(6) 0.000(5)
C11 0.046(7) 0.085(9) 0.096(11) 0.024(8) -0.021(7) -0.015(6)
C12 0.072(9) 0.058(8) 0.059(8) 0.003(6) -0.023(7) -0.001(6)
C13 0.020(4) 0.039(5) 0.024(4) 0.007(4) 0.000(3) -0.004(3)
C14 0.036(5) 0.040(5) 0.024(5) 0.008(4) 0.003(4) 0.001(4)
C15 0.043(6) 0.053(6) 0.024(5) 0.012(4) 0.011(4) 0.020(5)
C16 0.058(7) 0.060(7) 0.034(6) 0.020(5) 0.018(5) 0.015(6)
C17 0.044(6) 0.039(5) 0.029(5) 0.011(4) 0.004(4) 0.013(4)
C18 0.027(5) 0.041(5) 0.024(4) 0.006(3) 0.000(4) 0.004(4)
C19 0.028(5) 0.058(6) 0.045(6) 0.028(5) 0.012(4) 0.020(4)
C20 0.069(9) 0.078(10) 0.101(12) -0.011(8) 0.014(8) 0.007(7)
C21 0.091(10) 0.081(10) 0.087(10) 0.032(8) 0.048(8) 0.036(8)
C22 0.040(5) 0.051(6) 0.020(5) 0.015(4) 0.009(4) 0.016(4)
C23 0.050(7) 0.092(9) 0.032(6) 0.015(6) 0.002(5) 0.032(6)
C24 0.088(9) 0.037(6) 0.039(6) 0.006(5) 0.010(6) 0.021(6)
C25 0.044(6) 0.020(4) 0.025(5) 0.000(3) -0.011(4) 0.006(4)
C26 0.035(6) 0.022(5) 0.059(7) 0.000(4) -0.018(5) 0.002(4)
C27 0.029(5) 0.035(6) 0.077(8) 0.005(5) 0.001(5) 0.005(4)
C28 0.039(5) 0.031(5) 0.061(7) -0.014(5) 0.000(5) 0.009(4)
C29 0.032(5) 0.029(5) 0.035(5) -0.010(4) -0.004(4) 0.002(4)
C30 0.030(5) 0.027(5) 0.022(4) 0.001(4) -0.005(3) 0.003(4)
C31 0.048(7) 0.028(6) 0.117(11) -0.013(6) -0.038(7) -0.001(5)
C32 0.052(8) 0.053(8) 0.184(17) 0.038(9) -0.042(9) -0.023(6)
C33 0.076(9) 0.049(7) 0.137(13) -0.042(9) -0.072(10) 0.019(6)
C34 0.035(5) 0.031(4) 0.040(5) -0.002(4) -0.002(4) 0.004(4)
C35 0.071(9) 0.070(8) 0.099(10) 0.043(7) 0.039(7) 0.020(6)
C36 0.039(6) 0.042(6) 0.077(8) -0.014(6) -0.016(6) -0.002(4)
C37 0.029(5) 0.046(6) 0.024(5) 0.011(4) 0.001(4) -0.005(4)
C38 0.035(5) 0.047(6) 0.025(5) 0.020(4) 0.000(4) -0.006(4)
C39 0.023(4) 0.040(5) 0.022(5) 0.013(4) 0.000(3) -0.001(3)
C40 0.025(5) 0.055(6) 0.023(5) 0.006(4) 0.000(4) 0.003(4)
C41 0.021(4) 0.033(5) 0.021(4) 0.007(4) 0.003(3) -0.002(4)
C42 0.021(5) 0.084(8) 0.039(6) 0.025(5) -0.003(4) -0.010(5)
C43 0.023(5) 0.080(8) 0.037(6) 0.015(5) -0.005(4) -0.007(5)
C44 0.057(7) 0.072(8) 0.090(10) 0.053(7) -0.035(7) -0.040(6)
C45 0.031(6) 0.203(17) 0.044(7) 0.018(9) 0.011(5) -0.022(9)
C46 0.028(5) 0.033(5) 0.028(5) 0.008(4) 0.001(4) 0.002(4)
C47 0.027(5) 0.049(6) 0.023(5) 0.013(4) 0.003(4) -0.004(4)
C48 0.032(5) 0.056(6) 0.020(5) 0.003(4) 0.001(4) 0.000(4)
C49 0.027(5) 0.044(5) 0.027(5) 0.008(4) 0.008(4) -0.001(4)
C50 0.017(4) 0.040(5) 0.023(4) 0.002(3) 0.002(3) -0.005(3)
C51 0.039(6) 0.106(10) 0.018(5) 0.013(6) -0.007(4) -0.013(6)
C52 0.110(12) 0.119(13) 0.043(8) -0.029(8) -0.021(8) -0.012(10)
C53 0.049(7) 0.145(13) 0.027(6) 0.023(7) -0.010(5) -0.015(7)
C54 0.055(7) 0.158(15) 0.038(6) 0.050(8) -0.016(5) -0.036(9)
C55 0.049(6) 0.029(5) 0.018(4) 0.007(4) 0.002(4) 0.001(4)
C56 0.040(5) 0.029(5) 0.019(4) 0.008(4) -0.006(4) -0.006(4)
C57 0.034(5) 0.016(4) 0.026(4) 0.004(3) -0.006(4) 0.004(3)
C58 0.034(5) 0.022(4) 0.019(4) 0.005(3) 0.000(3) 0.001(3)
C59 0.033(5) 0.018(4) 0.018(4) 0.003(3) 0.000(3) 0.002(3)
C60 0.043(6) 0.039(5) 0.022(5) 0.011(4) -0.015(4) -0.008(4)
C61 0.068(9) 0.109(11) 0.058(8) -0.028(8) -0.005(7) -0.038(8)
C62 0.048(7) 0.083(8) 0.040(6) 0.024(6) -0.013(5) -0.007(6)
C63 0.066(8) 0.064(8) 0.100(11) 0.021(7) -0.053(8) -0.015(6)
C64 0.035(5) 0.013(4) 0.020(4) -0.002(3) -0.001(4) 0.004(3)
C65 0.034(5) 0.030(5) 0.020(4) 0.000(4) -0.003(4) -0.009(4)
C66 0.055(6) 0.034(5) 0.021(4) 0.002(4) -0.005(5) -0.018(4)
C67 0.053(6) 0.024(4) 0.020(5) 0.009(3) -0.010(4) -0.007(4)
C68 0.034(5) 0.030(5) 0.021(4) 0.002(4) -0.004(4) 0.004(4)
C69 0.070(8) 0.084(9) 0.021(5) 0.014(5) -0.010(5) -0.047(7)
C70 0.107(4) 0.109(4) 0.058(3) 0.029(3) 0.002(3) -0.033(3)
C71 0.107(4) 0.109(4) 0.058(3) 0.029(3) 0.002(3) -0.033(3)
C72 0.107(4) 0.109(4) 0.058(3) 0.029(3) 0.002(3) -0.033(3)
C80 0.107(4) 0.109(4) 0.058(3) 0.029(3) 0.002(3) -0.033(3)
C81 0.107(4) 0.109(4) 0.058(3) 0.029(3) 0.002(3) -0.033(3)
C82 0.107(4) 0.109(4) 0.058(3) 0.029(3) 0.002(3) -0.033(3)
C83 0.107(4) 0.109(4) 0.058(3) 0.029(3) 0.002(3) -0.033(3)
C84 0.107(4) 0.109(4) 0.058(3) 0.029(3) 0.002(3) -0.033(3)
C85 0.107(4) 0.109(4) 0.058(3) 0.029(3) 0.002(3) -0.033(3)
C86 0.107(4) 0.109(4) 0.058(3) 0.029(3) 0.002(3) -0.033(3)
C73 0.107(4) 0.109(4) 0.058(3) 0.029(3) 0.002(3) -0.033(3)
C74 0.090(10) 0.037(6) 0.071(9) 0.018(6) 0.034(8) 0.029(6)
C75 0.085(9) 0.064(8) 0.043(7) 0.003(6) 0.000(6) 0.031(7)
C76 0.079(9) 0.064(8) 0.054(8) 0.017(6) -0.014(6) 0.007(7)
C77 0.065(8) 0.084(9) 0.057(7) 0.000(8) -0.008(6) -0.008(8)
C78 0.067(8) 0.063(8) 0.061(8) 0.016(6) -0.023(6) 0.004(6)
C79 0.065(8) 0.085(10) 0.036(6) 0.000(7) -0.001(6) 0.030(7)
C3AA 0.093(11) 0.119(11) 0.107(11) -0.002(9) 0.038(9) 0.021(9)
C4AA 0.098(9) 0.103(9) 0.103(9) -0.001(8) 0.043(8) 0.005(8)
C2AA 0.101(10) 0.109(9) 0.098(9) 0.004(8) 0.041(8) 0.010(8)
C5AA 0.101(9) 0.119(10) 0.112(9) 0.009(8) 0.042(8) 0.012(9)
C6AA 0.098(9) 0.116(9) 0.115(9) 0.001(8) 0.044(8) 0.012(9)
C0AA 0.078(9) 0.097(9) 0.099(9) 0.003(8) 0.038(8) 0.015(8)
C1AA 0.086(8) 0.105(8) 0.097(8) 0.001(7) 0.050(7) 0.025(7)

loop_
_atom_type_symbol
_atom_type_description
_atom_type_scat_dispersion_real
_atom_type_scat_dispersion_imag
_atom_type_scat_source
C C 0.0033 0.0016 'International Tables Vol C Tables 4.2.6.8 and 6.1.1.4'
H H 0.0000 0.0000 'International Tables Vol C Tables 4.2.6.8 and 6.1.1.4'
N N 0.0061 0.0033 'International Tables Vol C Tables 4.2.6.8 and 6.1.1.4'
U U -9.6767 9.6646 'International Tables Vol C Tables 4.2.6.8 and 6.1.1.4'

loop_
_geom_angle_atom_site_label_1
_geom_angle_atom_site_label_2
_geom_angle_atom_site_label_3
_geom_angle
N1 U1 N2 107.5(3)
N1 U1 N3 163.3(3)
N1 U1 N4 86.2(2)
N1 U1 N5 92.8(2)
N1 U1 N6 95.7(2)
N1 U1 N7 78.9(2)
N2 U1 N4 80.7(2)
N2 U1 N5 134.6(2)
N2 U1 N6 78.8(2)
N2 U1 N7 138.8(2)
N3 U1 N2 88.3(2)
N3 U1 N4 102.1(3)
N3 U1 N5 79.3(2)
N3 U1 N6 81.7(3)
N3 U1 N7 85.6(2)
N4 U1 N5 60.13(19)
N4 U1 N6 158.99(19)
N5 U1 N6 140.3(2)
N7 U1 N4 140.4(2)
N7 U1 N5 84.0(2)
N7 U1 N6 60.0(2)
C1 N1 U1 169.1(6)
C13 N2 U1 156.7(6)
C25 N3 U1 163.3(6)
C37 N4 U1 119.8(5)
C37 N4 C41 116.9(7)
C41 N4 U1 122.7(5)
C46 N5 U1 121.0(5)
C50 N5 U1 121.8(5)
C50 N5 C46 117.1(7)
C55 N6 U1 120.8(6)
C59 N6 U1 121.1(5)
C59 N6 C55 117.7(7)
C64 N7 U1 123.2(5)
C64 N7 C68 117.6(7)
C68 N7 U1 118.5(5)
N1 C1 C2 120.8(9)
N1 C1 C6 121.9(8)
C2 C1 C6 117.3(9)
C1 C2 C10 118.9(9)
C3 C2 C1 120.1(10)
C3 C2 C10 121.0(9)
C2 C3 H3 119.1
C4 C3 C2 121.9(10)
C4 C3 H3 119.1
C3 C4 H4 120.2
C3 C4 C5 119.6(9)
C5 C4 H4 120.2
C4 C5 H5 119.5
C4 C5 C6 121.0(10)
C6 C5 H5 119.5
C1 C6 C7 121.8(8)
C5 C6 C1 120.1(9)
C5 C6 C7 118.1(9)
C6 C7 H7 106.8
C8 C7 C6 113.5(8)
C8 C7 H7 106.8
C8 C7 C9 110.4(8)
C9 C7 C6 112.1(8)
C9 C7 H7 106.8
C7 C8 H8A 109.5
C7 C8 H8B 109.5
C7 C8 H8C 109.5
H8A C8 H8B 109.5
H8A C8 H8C 109.5
H8B C8 H8C 109.5
C7 C9 H9A 109.5
C7 C9 H9B 109.5
C7 C9 H9C 109.5
H9A C9 H9B 109.5
H9A C9 H9C 109.5
H9B C9 H9C 109.5
C2 C10 H10 107.5
C2 C10 C12 108.4(9)
C11 C10 C2 115.8(11)
C11 C10 H10 107.5
C11 C10 C12 110.0(10)
C12 C10 H10 107.5
C10 C11 H11A 109.5
C10 C11 H11B 109.5
C10 C11 H11C 109.5
H11A C11 H11B 109.5
H11A C11 H11C 109.5
H11B C11 H11C 109.5
C10 C12 H12A 109.5
C10 C12 H12B 109.5
C10 C12 H12C 109.5
H12A C12 H12B 109.5
H12A C12 H12C 109.5
H12B C12 H12C 109.5
N2 C13 C14 121.5(7)
N2 C13 C18 120.6(7)
C14 C13 C18 117.8(7)
C13 C14 C22 120.5(7)
C15 C14 C13 119.5(8)
C15 C14 C22 119.9(8)
C14 C15 H15 118.3
C14 C15 C16 123.4(9)
C16 C15 H15 118.3
C15 C16 H16 121.6
C17 C16 C15 116.7(9)
C17 C16 H16 121.6
C16 C17 H17 118.4
C16 C17 C18 123.2(8)
C18 C17 H17 118.4
C13 C18 C19 120.3(7)
C17 C18 C13 119.3(8)
C17 C18 C19 120.4(7)
C18 C19 H19 106.8
C18 C19 C21 114.2(8)
C20 C19 C18 113.9(10)
C20 C19 H19 106.8
C20 C19 C21 107.8(10)
C21 C19 H19 106.8
C19 C20 H20A 109.5
C19 C20 H20B 109.5
C19 C20 H20C 109.5
H20A C20 H20B 109.5
H20A C20 H20C 109.5
H20B C20 H20C 109.5
C19 C21 H21A 109.5
C19 C21 H21B 109.5
C19 C21 H21C 109.5
H21A C21 H21B 109.5
H21A C21 H21C 109.5
H21B C21 H21C 109.5
C14 C22 H22 107.4
C23 C22 C14 114.1(8)
C23 C22 H22 107.4
C24 C22 C14 110.8(8)
C24 C22 H22 107.4
C24 C22 C23 109.3(9)
C22 C23 H23A 109.5
C22 C23 H23B 109.5
C22 C23 H23C 109.5
H23A C23 H23B 109.5
H23A C23 H23C 109.5
H23B C23 H23C 109.5
C22 C24 H24A 109.5
C22 C24 H24B 109.5
C22 C24 H24C 109.5
H24A C24 H24B 109.5
H24A C24 H24C 109.5
H24B C24 H24C 109.5
N3 C25 C26 121.5(8)
N3 C25 C30 120.2(8)
C30 C25 C26 118.3(8)
C25 C26 C31 118.7(9)
C27 C26 C25 119.5(8)
C27 C26 C31 121.9(10)
C26 C27 H27 118.9
C26 C27 C28 122.3(9)
C28 C27 H27 118.9
C27 C28 H28 120.8
C29 C28 C27 118.4(9)
C29 C28 H28 120.8
C28 C29 H29 118.6
C28 C29 C30 122.7(8)
C30 C29 H29 118.6
C25 C30 C34 121.2(8)
C29 C30 C25 118.8(8)
C29 C30 C34 120.0(8)
C26 C31 H31 106.6
C26 C31 C32 113.0(11)
C26 C31 C33 111.9(10)
C32 C31 H31 106.6
C33 C31 H31 106.6
C33 C31 C32 111.7(11)
C31 C32 H32A 109.5
C31 C32 H32B 109.5
C31 C32 H32C 109.5
H32A C32 H32B 109.5
H32A C32 H32C 109.5
H32B C32 H32C 109.5
C31 C33 H33A 109.5
C31 C33 H33B 109.5
C31 C33 H33C 109.5
H33A C33 H33B 109.5
H33A C33 H33C 109.5
H33B C33 H33C 109.5
C30 C34 H34 107.5
C30 C34 C35 112.6(8)
C30 C34 C36 111.5(8)
C35 C34 H34 107.5
C35 C34 C36 110.0(9)
C36 C34 H34 107.5
C34 C35 H35A 109.5
C34 C35 H35B 109.5
C34 C35 H35C 109.5
H35A C35 H35B 109.5
H35A C35 H35C 109.5
H35B C35 H35C 109.5
C34 C36 H36A 109.5
C34 C36 H36B 109.5
C34 C36 H36C 109.5
H36A C36 H36B 109.5
H36A C36 H36C 109.5
H36B C36 H36C 109.5
N4 C37 H37 118.5
N4 C37 C38 123.0(8)
C38 C37 H37 118.5
C37 C38 H38 119.6
C39 C38 C37 120.7(8)
C39 C38 H38 119.6
C38 C39 C40 116.4(8)
C38 C39 C42 121.0(7)
C40 C39 C42 122.5(8)
C39 C40 H40 119.7
C41 C40 C39 120.6(8)
C41 C40 H40 119.7
N4 C41 C40 122.3(8)
N4 C41 C46 115.1(7)
C40 C41 C46 122.6(8)
C39 C42 C44 107.3(8)
C39 C42 C45 108.9(9)
C43 C42 C39 112.0(7)
C43 C42 C44 109.5(9)
C43 C42 C45 108.1(9)
C44 C42 C45 111.1(10)
C42 C43 H43A 109.5
C42 C43 H43B 109.5
C42 C43 H43C 109.5
H43A C43 H43B 109.5
H43A C43 H43C 109.5
H43B C43 H43C 109.5
C42 C44 H44A 109.5
C42 C44 H44B 109.5
C42 C44 H44C 109.5
H44A C44 H44B 109.5
H44A C44 H44C 109.5
H44B C44 H44C 109.5
C42 C45 H45A 109.5
C42 C45 H45B 109.5
C42 C45 H45C 109.5
H45A C45 H45B 109.5
H45A C45 H45C 109.5
H45B C45 H45C 109.5
N5 C46 C41 117.0(7)
N5 C46 C47 121.4(8)
C47 C46 C41 121.3(8)
C46 C47 H47 119.3
C48 C47 C46 121.3(8)
C48 C47 H47 119.3
C47 C48 C49 115.7(8)
C47 C48 C51 122.5(8)
C49 C48 C51 121.6(8)
C48 C49 H49 120.2
C50 C49 C48 119.6(8)
C50 C49 H49 120.2
N5 C50 C49 124.5(7)
N5 C50 H50 117.7
C49 C50 H50 117.7
C48 C51 C53 110.7(9)
C48 C51 C54 109.1(9)
C52 C51 C48 107.6(10)
C52 C51 C53 111.0(11)
C52 C51 C54 111.6(11)
C54 C51 C53 106.8(10)
C51 C52 H52A 109.5
C51 C52 H52B 109.5
C51 C52 H52C 109.5
H52A C52 H52B 109.5
H52A C52 H52C 109.5
H52B C52 H52C 109.5
C51 C53 H53A 109.5
C51 C53 H53B 109.5
C51 C53 H53C 109.5
H53A C53 H53B 109.5
H53A C53 H53C 109.5
H53B C53 H53C 109.5
C51 C54 H54A 109.5
C51 C54 H54B 109.5
C51 C54 H54C 109.5
H54A C54 H54B 109.5
H54A C54 H54C 109.5
H54B C54 H54C 109.5
N6 C55 H55 118.8
N6 C55 C56 122.4(8)
C56 C55 H55 118.8
C55 C56 H56 119.4
C57 C56 C55 121.2(8)
C57 C56 H56 119.4
C56 C57 C58 115.8(8)
C56 C57 C60 121.2(7)
C58 C57 C60 122.9(8)
C57 C58 H58 119.3
C57 C58 C59 121.5(8)
C59 C58 H58 119.3
N6 C59 C58 121.3(7)
N6 C59 C64 116.4(7)
C58 C59 C64 122.3(7)
C57 C60 C63 107.2(7)
C61 C60 C57 108.5(9)
C61 C60 C62 110.4(9)
C61 C60 C63 109.5(10)
C62 C60 C57 113.0(7)
C62 C60 C63 108.1(10)
C60 C61 H61A 109.5
C60 C61 H61B 109.5
C60 C61 H61C 109.5
H61A C61 H61B 109.5
H61A C61 H61C 109.5
H61B C61 H61C 109.5
C60 C62 H62A 109.5
C60 C62 H62B 109.5
C60 C62 H62C 109.5
H62A C62 H62B 109.5
H62A C62 H62C 109.5
H62B C62 H62C 109.5
C60 C63 H63A 109.5
C60 C63 H63B 109.5
C60 C63 H63C 109.5
H63A C63 H63B 109.5
H63A C63 H63C 109.5
H63B C63 H63C 109.5
N7 C64 C59 115.1(7)
N7 C64 C65 122.1(7)
C65 C64 C59 122.5(8)
C64 C65 H65 120.1
C64 C65 C66 119.8(8)
C66 C65 H65 120.1
C65 C66 C69 121.0(8)
C67 C66 C65 117.1(8)
C67 C66 C69 121.8(8)
C66 C67 H67 119.8
C66 C67 C68 120.4(8)
C68 C67 H67 119.8
N7 C68 C67 122.7(8)
N7 C68 H68 118.7
C67 C68 H68 118.7
C66 C69 C71 104.6(10)
C66 C69 C72 108.0(9)
C70 C69 C66 112.7(9)
C70 C69 C71 109.7(11)
C70 C69 C72 111.3(12)
C72 C69 C71 110.4(10)
C69 C70 H70A 109.5
C69 C70 H70B 109.5
C69 C70 H70C 109.5
H70A C70 H70B 109.5
H70A C70 H70C 109.5
H70B C70 H70C 109.5
C69 C71 H71A 109.5
C69 C71 H71B 109.5
C69 C71 H71C 109.5
H71A C71 H71B 109.5
H71A C71 H71C 109.5
H71B C71 H71C 109.5
C69 C72 H72A 109.5
C69 C72 H72B 109.5
C69 C72 H72C 109.5
H72A C72 H72B 109.5
H72A C72 H72C 109.5
H72B C72 H72C 109.5
H80A C80 H80B 109.5
H80A C80 H80C 109.5
H80B C80 H80C 109.5
C81 C80 H80A 109.5
C81 C80 H80B 109.5
C81 C80 H80C 109.5
C82 C81 C80 117.2(17)
C86 C81 C80 117.2(17)
C86 C81 C82 125(2)
C81 C82 H82 121.3
C81 C82 C83 117.4(18)
C83 C82 H82 121.3
C82 C83 H83 120.1
C84 C83 C82 119.9(17)
C84 C83 H83 120.1
C83 C84 H84 118.8
C83 C84 C85 122.4(18)
C85 C84 H84 118.8
C84 C85 H85 122.4
C86 C85 C84 115.2(16)
C86 C85 H85 122.4
C81 C86 C85 119.3(18)
C81 C86 H86 120.4
C85 C86 H86 120.4
H73A C73 H73B 109.5
H73A C73 H73C 109.5
H73B C73 H73C 109.5
C74 C73 H73A 109.5
C74 C73 H73B 109.5
C74 C73 H73C 109.5
C75 C74 C73 117.3(14)
C79 C74 C73 123.1(12)
C79 C74 C75 119.6(12)
C74 C75 H75 121.3
C76 C75 C74 117.4(12)
C76 C75 H75 121.3
C75 C76 H76 119.4
C77 C76 C75 121.2(12)
C77 C76 H76 119.4
C76 C77 H77 119.5
C76 C77 C78 121.1(14)
C78 C77 H77 119.5
C77 C78 H78 120.2
C79 C78 C77 119.7(13)
C79 C78 H78 120.2
C74 C79 H79 119.5
C78 C79 C74 121.0(12)
C78 C79 H79 119.5
H3AA C3AA H3AB 109.5
H3AA C3AA H3AC 109.5
H3AB C3AA H3AC 109.5
C1AA C3AA H3AA 109.5
C1AA C3AA H3AB 109.5
C1AA C3AA H3AC 109.5
C2AA C4AA H4AA 120.0
C2AA C4AA C1AA 120.0
C1AA C4AA H4AA 120.0
C4AA C2AA H2AA 120.0
C4AA C2AA C5AA 120.0
C5AA C2AA H2AA 120.0
C2AA C5AA H5AA 120.0
C6AA C5AA C2AA 120.0
C6AA C5AA H5AA 120.0
C5AA C6AA H6AA 120.0
C0AA C6AA C5AA 120.0
C0AA C6AA H6AA 120.0
C6AA C0AA H0AA 120.0
C1AA C0AA C6AA 120.0
C1AA C0AA H0AA 120.0
C4AA C1AA C3AA 120.4(8)
C0AA C1AA C3AA 119.6(8)
C0AA C1AA C4AA 120.0

loop_
_geom_bond_atom_site_label_1
_geom_bond_atom_site_label_2
_geom_bond_distance
U1 N1 2.097(7)
U1 N2 2.376(6)
U1 N3 2.159(8)
U1 N4 2.646(6)
U1 N5 2.670(7)
U1 N6 2.674(7)
U1 N7 2.618(6)
N1 C1 1.395(11)
N2 C13 1.384(10)
N3 C25 1.395(11)
N4 C37 1.341(10)
N4 C41 1.356(10)
N5 C46 1.348(11)
N5 C50 1.331(9)
N6 C55 1.354(10)
N6 C59 1.343(10)
N7 C64 1.338(11)
N7 C68 1.353(10)
C1 C2 1.403(13)
C1 C6 1.405(13)
C2 C3 1.374(14)
C2 C10 1.531(15)
C3 H3 0.9500
C3 C4 1.352(16)
C4 H4 0.9500
C4 C5 1.353(14)
C5 H5 0.9500
C5 C6 1.390(12)
C6 C7 1.542(14)
C7 H7 1.0000
C7 C8 1.520(12)
C7 C9 1.526(12)
C8 H8A 0.9800
C8 H8B 0.9800
C8 H8C 0.9800
C9 H9A 0.9800
C9 H9B 0.9800
C9 H9C 0.9800
C10 H10 1.0000
C10 C11 1.514(16)
C10 C12 1.536(17)
C11 H11A 0.9800
C11 H11B 0.9800
C11 H11C 0.9800
C12 H12A 0.9800
C12 H12B 0.9800
C12 H12C 0.9800
C13 C14 1.415(12)
C13 C18 1.428(11)
C14 C15 1.384(12)
C14 C22 1.531(12)
C15 H15 0.9500
C15 C16 1.384(13)
C16 H16 0.9500
C16 C17 1.381(13)
C17 H17 0.9500
C17 C18 1.387(11)
C18 C19 1.514(12)
C19 H19 1.0000
C19 C20 1.476(16)
C19 C21 1.562(15)
C20 H20A 0.9800
C20 H20B 0.9800
C20 H20C 0.9800
C21 H21A 0.9800
C21 H21B 0.9800
C21 H21C 0.9800
C22 H22 1.0000
C22 C23 1.516(13)
C22 C24 1.503(14)
C23 H23A 0.9800
C23 H23B 0.9800
C23 H23C 0.9800
C24 H24A 0.9800
C24 H24B 0.9800
C24 H24C 0.9800
C25 C26 1.435(14)
C25 C30 1.423(12)
C26 C27 1.368(14)
C26 C31 1.504(13)
C27 H27 0.9500
C27 C28 1.385(13)
C28 H28 0.9500
C28 C29 1.377(13)
C29 H29 0.9500
C29 C30 1.383(11)
C30 C34 1.495(13)
C31 H31 1.0000
C31 C32 1.55(2)
C31 C33 1.509(18)
C32 H32A 0.9800
C32 H32B 0.9800
C32 H32C 0.9800
C33 H33A 0.9800
C33 H33B 0.9800
C33 H33C 0.9800
C34 H34 1.0000
C34 C35 1.535(13)
C34 C36 1.542(13)
C35 H35A 0.9800
C35 H35B 0.9800
C35 H35C 0.9800
C36 H36A 0.9800
C36 H36B 0.9800
C36 H36C 0.9800
C37 H37 0.9500
C37 C38 1.382(13)
C38 H38 0.9500
C38 C39 1.373(11)
C39 C40 1.393(12)
C39 C42 1.532(12)
C40 H40 0.9500
C40 C41 1.380(12)
C41 C46 1.477(11)
C42 C43 1.516(12)
C42 C44 1.534(16)
C42 C45 1.554(15)
C43 H43A 0.9800
C43 H43B 0.9800
C43 H43C 0.9800
C44 H44A 0.9800
C44 H44B 0.9800
C44 H44C 0.9800
C45 H45A 0.9800
C45 H45B 0.9800
C45 H45C 0.9800
C46 C47 1.393(12)
C47 H47 0.9500
C47 C48 1.390(12)
C48 C49 1.402(12)
C48 C51 1.530(13)
C49 H49 0.9500
C49 C50 1.368(11)
C50 H50 0.9500
C51 C52 1.526(18)
C51 C53 1.546(15)
C51 C54 1.535(16)
C52 H52A 0.9800
C52 H52B 0.9800
C52 H52C 0.9800
C53 H53A 0.9800
C53 H53B 0.9800
C53 H53C 0.9800
C54 H54A 0.9800
C54 H54B 0.9800
C54 H54C 0.9800
C55 H55 0.9500
C55 C56 1.378(12)
C56 H56 0.9500
C56 C57 1.375(12)
C57 C58 1.390(11)
C57 C60 1.525(12)
C58 H58 0.9500
C58 C59 1.393(12)
C59 C64 1.479(11)
C60 C61 1.500(15)
C60 C62 1.510(14)
C60 C63 1.541(14)
C61 H61A 0.9800
C61 H61B 0.9800
C61 H61C 0.9800
C62 H62A 0.9800
C62 H62B 0.9800
C62 H62C 0.9800
C63 H63A 0.9800
C63 H63B 0.9800
C63 H63C 0.9800
C64 C65 1.384(12)
C65 H65 0.9500
C65 C66 1.402(12)
C66 C67 1.366(13)
C66 C69 1.528(13)
C67 H67 0.9500
C67 C68 1.370(12)
C68 H68 0.9500
C69 C70 1.487(18)
C69 C71 1.592(19)
C69 C72 1.543(18)
C70 H70A 0.9800
C70 H70B 0.9800
C70 H70C 0.9800
C71 H71A 0.9800
C71 H71B 0.9800
C71 H71C 0.9800
C72 H72A 0.9800
C72 H72B 0.9800
C72 H72C 0.9800
C80 H80A 0.9800
C80 H80B 0.9800
C80 H80C 0.9800
C80 C81 1.56(2)
C81 C82 1.37(2)
C81 C86 1.28(2)
C82 H82 0.9500
C82 C83 1.44(2)
C83 H83 0.9500
C83 C84 1.28(2)
C84 H84 0.9500
C84 C85 1.46(2)
C85 H85 0.9500
C85 C86 1.46(2)
C86 H86 0.9500
C73 H73A 0.9800
C73 H73B 0.9800
C73 H73C 0.9800
C73 C74 1.478(18)
C74 C75 1.423(16)
C74 C79 1.373(18)
C75 H75 0.9500
C75 C76 1.382(17)
C76 H76 0.9500
C76 C77 1.340(17)
C77 H77 0.9500
C77 C78 1.379(17)
C78 H78 0.9500
C78 C79 1.344(17)
C79 H79 0.9500
C3AA H3AA 0.9800
C3AA H3AB 0.9800
C3AA H3AC 0.9800
C3AA C1AA 1.496(9)
C4AA H4AA 0.9500
C4AA C2AA 1.3900
C4AA C1AA 1.3900
C2AA H2AA 0.9500
C2AA C5AA 1.3900
C5AA H5AA 0.9500
C5AA C6AA 1.3900
C6AA H6AA 0.9500
C6AA C0AA 1.3900
C0AA H0AA 0.9500
C0AA C1AA 1.3900

loop_
_twin_individual_id
_twin_individual_mass_fraction_refined
1 0.983(8)
2 0.017(8)
